data_1547109
loop_
_publ_author_name
'Zheng, Xuchun'
'Wan, Yanjun'
'Ling, Fei'
'Ma, Cheng'

_publ_section_title
;
 Copper-Catalyzed Tandem Reaction of Terminal Alkynes and Sulfonyl Azides
 for the Assembly of Substituted Aminotriazoles.
;
_journal_issue 14
_journal_name_full 'Organic letters'
_journal_page_first 3859
_journal_page_last 3862
_journal_paper_doi 10.1021/acs.orglett.7b01729
_journal_volume 19
_journal_year 2017
_chemical_formula_moiety 'C17 H18 N4 O2 S'
_chemical_formula_sum 'C17 H18 N4 O2 S'
_chemical_formula_weight 342.41
_chemical_name_systematic
;
 ? 
;
_space_group_crystal_system triclinic
_space_group_IT_number 2
_space_group_name_Hall '-P 1'
_space_group_name_H-M_alt 'P -1'
_symmetry_space_group_name_Hall '-P 1'
_symmetry_space_group_name_H-M 'P -1'
_atom_sites_solution_hydrogens geom
_atom_sites_solution_primary direct
_atom_sites_solution_secondary difmap
_audit_creation_date 2016-06-13
_audit_creation_method
;
Olex2 1.2
(compiled 2014.03.20 svn.r2914 for OlexSys, GUI svn.r4816)
;
_cell_angle_alpha 100.715(7)
_cell_angle_beta 102.225(7)
_cell_angle_gamma 114.844(8)
_cell_formula_units_Z 2
_cell_length_a 9.7392(8)
_cell_length_b 10.1552(8)
_cell_length_c 10.2805(8)
_cell_measurement_reflns_used 1689
_cell_measurement_temperature 293(2)
_cell_measurement_theta_max 29.2852
_cell_measurement_theta_min 3.1819
_cell_volume 857.35(15)
_computing_cell_refinement
;
CrysAlisPro, Agilent Technologies,
Version 1.171.35.11 (release 16-05-2011 CrysAlis171 .NET)
(compiled May 16 2011,17:55:39)
;
_computing_data_collection
;
CrysAlisPro, Agilent Technologies,
Version 1.171.35.11 (release 16-05-2011 CrysAlis171 .NET)
(compiled May 16 2011,17:55:39)
;
_computing_data_reduction
;
CrysAlisPro, Agilent Technologies,
Version 1.171.35.11 (release 16-05-2011 CrysAlis171 .NET)
(compiled May 16 2011,17:55:39)
;
_computing_molecular_graphics 'Olex2 (Dolomanov et al., 2009)'
_computing_publication_material 'Olex2 (Dolomanov et al., 2009)'
_computing_structure_refinement 'ShelXL (Sheldrick, 2008)'
_computing_structure_solution 'ShelXS (Sheldrick, 2008)'
_diffrn_ambient_temperature 293.15
_diffrn_detector_area_resol_mean 10.3592
_diffrn_measured_fraction_theta_full 0.996
_diffrn_measured_fraction_theta_max 0.996
_diffrn_measurement_device_type 'Xcalibur, Atlas, Gemini ultra'
_diffrn_measurement_method '\w scans'
_diffrn_orient_matrix_UB_11 -0.0596170000
_diffrn_orient_matrix_UB_12 -0.0046886000
_diffrn_orient_matrix_UB_13 -0.0567881000
_diffrn_orient_matrix_UB_21 -0.0085409000
_diffrn_orient_matrix_UB_22 0.0559689000
_diffrn_orient_matrix_UB_23 0.0451124000
_diffrn_orient_matrix_UB_31 0.0597919000
_diffrn_orient_matrix_UB_32 0.0583039000
_diffrn_orient_matrix_UB_33 -0.0159172000
_diffrn_radiation_monochromator graphite
_diffrn_radiation_type MoK\a
_diffrn_radiation_wavelength 0.71073
_diffrn_reflns_av_R_equivalents 0.0284
_diffrn_reflns_av_unetI/netI 0.0499
_diffrn_reflns_limit_h_max 9
_diffrn_reflns_limit_h_min -11
_diffrn_reflns_limit_k_max 11
_diffrn_reflns_limit_k_min -12
_diffrn_reflns_limit_l_max 12
_diffrn_reflns_limit_l_min -12
_diffrn_reflns_number 5529
_diffrn_reflns_theta_full 25.35
_diffrn_reflns_theta_max 25.35
_diffrn_reflns_theta_min 3.19
_diffrn_source 'Enhance (Mo) X-ray Source'
_exptl_absorpt_coefficient_mu 0.206
_exptl_absorpt_correction_T_max 1.00000
_exptl_absorpt_correction_T_min 0.85395
_exptl_absorpt_correction_type multi-scan
_exptl_absorpt_process_details
;
CrysAlisPro, Agilent Technologies,
Version 1.171.35.11 (release 16-05-2011 CrysAlis171 .NET)
(compiled May 16 2011,17:55:39)
Empirical absorption correction using spherical harmonics,
 implemented in SCALE3 ABSPACK scaling algorithm.
;
_exptl_crystal_colour colourless
_exptl_crystal_colour_primary colourless
_exptl_crystal_density_diffrn 1.326
_exptl_crystal_density_method 'not measured'
_exptl_crystal_description block
_exptl_crystal_F_000 360
_exptl_crystal_size_max 0.48
_exptl_crystal_size_mid 0.43
_exptl_crystal_size_min 0.4
_refine_diff_density_max 0.236
_refine_diff_density_min -0.318
_refine_diff_density_rms 0.054
_refine_ls_extinction_method none
_refine_ls_goodness_of_fit_ref 1.033
_refine_ls_hydrogen_treatment constr
_refine_ls_matrix_type full
_refine_ls_number_parameters 220
_refine_ls_number_reflns 3135
_refine_ls_number_restraints 0
_refine_ls_restrained_S_all 1.033
_refine_ls_R_factor_all 0.0883
_refine_ls_R_factor_gt 0.0585
_refine_ls_shift/su_max 0.000
_refine_ls_shift/su_mean 0.000
_refine_ls_structure_factor_coef Fsqd
_refine_ls_weighting_details 'calc w=1/[\s^2^(Fo^2^)+(0.0772P)^2^+0.1799P] where P=(Fo^2^+2Fc^2^)/3'
_refine_ls_weighting_scheme calc
_refine_ls_wR_factor_gt 0.1417
_refine_ls_wR_factor_ref 0.1690
_reflns_number_gt 2117
_reflns_number_total 3135
_reflns_threshold_expression >2sigma(I)
_cod_data_source_file ol7b01729_si_002.cif
_cod_data_source_block 160613_wyj160613(4a)
_cod_original_cell_volume 857.35(12)
_cod_database_code 1547109
_chemical_oxdiff_formula 'c10 h10 n2 o7 s1'
_reflns_odcompleteness_completeness 99.57
_reflns_odcompleteness_iscentric 1
_reflns_odcompleteness_theta 26.32
_olex2_refinement_description
;
1. Fixed Uiso
 At 1.2 times of:
  All C(H) groups
 At 1.5 times of:
  All C(H,H,H) groups
2.a Aromatic/amide H refined with riding coordinates:
 C1(H1), C2(H2), C4(H4), C5(H5), C11(H11), C12(H12), C13(H13), C14(H14),
 C15(H15)
2.b Idealised Me refined as rotating group:
 C7(H7A,H7B,H7C), C16(H16A,H16B,H16C), C17(H17A,H17B,H17C)
;

loop_
_space_group_symop_id
_space_group_symop_operation_xyz
1 'x, y, z'
2 '-x, -y, -z'

loop_
_atom_site_label
_atom_site_type_symbol
_atom_site_fract_x
_atom_site_fract_y
_atom_site_fract_z
_atom_site_U_iso_or_equiv
_atom_site_adp_type
_atom_site_occupancy
_atom_site_calc_flag
_atom_site_refinement_flags_posn
S1 S 0.67669(9) 0.84229(8) 0.31817(8) 0.0568(3) Uani 1 d .
O1 O 0.7964(3) 0.9806(2) 0.4241(2) 0.0701(6) Uani 1 d .
O2 O 0.5146(3) 0.8107(3) 0.2759(3) 0.0807(7) Uani 1 d .
N1 N 0.7287(3) 0.8448(3) 0.1752(2) 0.0523(6) Uani 1 d .
N2 N 0.9765(3) 0.8394(2) 0.2077(2) 0.0534(6) Uani 1 d .
N3 N 1.1207(3) 0.9381(3) 0.2128(3) 0.0552(6) Uani 1 d .
N4 N 1.1370(3) 1.0710(3) 0.1995(2) 0.0533(6) Uani 1 d .
C1 C 0.8239(4) 0.7015(3) 0.4456(3) 0.0555(7) Uani 1 d .
H1 H 0.9177 0.7941 0.4753 0.067 Uiso 1 calc R
C2 C 0.8244(4) 0.5771(4) 0.4804(3) 0.0617(8) Uani 1 d .
H2 H 0.9200 0.5872 0.5345 0.074 Uiso 1 calc R
C3 C 0.6880(4) 0.4381(3) 0.4378(3) 0.0604(8) Uani 1 d .
C4 C 0.5470(4) 0.4251(4) 0.3577(3) 0.0670(9) Uani 1 d .
H4 H 0.4535 0.3324 0.3283 0.080 Uiso 1 calc R
C5 C 0.5428(4) 0.5478(3) 0.3207(3) 0.0600(8) Uani 1 d .
H5 H 0.4474 0.5373 0.2658 0.072 Uiso 1 calc R
C6 C 0.6814(3) 0.6863(3) 0.3658(3) 0.0516(7) Uani 1 d .
C7 C 0.6915(5) 0.3028(4) 0.4775(4) 0.0834(11) Uani 1 d .
H7A H 0.6753 0.2275 0.3956 0.125 Uiso 1 calc GR
H7B H 0.6081 0.2594 0.5168 0.125 Uiso 1 calc GR
H7C H 0.7933 0.3359 0.5452 0.125 Uiso 1 calc GR
C8 C 0.8938(3) 0.9150(3) 0.1910(3) 0.0451(6) Uani 1 d .
C9 C 0.9919(3) 1.0587(3) 0.1847(3) 0.0451(6) Uani 1 d .
C10 C 0.9610(4) 1.1855(3) 0.1674(3) 0.0503(7) Uani 1 d .
C11 C 0.8190(4) 1.1830(4) 0.1650(4) 0.0729(10) Uani 1 d .
H11 H 0.7352 1.0965 0.1690 0.087 Uiso 1 calc R
C12 C 0.7995(5) 1.3108(5) 0.1564(4) 0.0878(12) Uani 1 d .
H12 H 0.7030 1.3089 0.1551 0.105 Uiso 1 calc R
C13 C 0.9222(6) 1.4377(4) 0.1501(4) 0.0844(12) Uani 1 d .
H13 H 0.9096 1.5229 0.1459 0.101 Uiso 1 calc R
C14 C 1.0625(6) 1.4401(4) 0.1499(4) 0.0823(11) Uani 1 d .
H14 H 1.1452 1.5259 0.1436 0.099 Uiso 1 calc R
C15 C 1.0817(4) 1.3161(3) 0.1590(3) 0.0665(9) Uani 1 d .
H15 H 1.1787 1.3192 0.1596 0.080 Uiso 1 calc R
C16 C 0.6221(4) 0.7188(5) 0.0475(4) 0.0903(12) Uani 1 d .
H16A H 0.6491 0.6378 0.0440 0.135 Uiso 1 calc GR
H16B H 0.6336 0.7533 -0.0323 0.135 Uiso 1 calc GR
H16C H 0.5135 0.6821 0.0466 0.135 Uiso 1 calc GR
C17 C 1.2533(4) 0.9053(4) 0.2350(4) 0.0783(10) Uani 1 d .
H17A H 1.3378 0.9772 0.2109 0.117 Uiso 1 calc GR
H17B H 1.2181 0.8038 0.1772 0.117 Uiso 1 calc GR
H17C H 1.2917 0.9129 0.3316 0.117 Uiso 1 calc GR

loop_
_atom_site_aniso_label
_atom_site_aniso_U_11
_atom_site_aniso_U_22
_atom_site_aniso_U_33
_atom_site_aniso_U_23
_atom_site_aniso_U_13
_atom_site_aniso_U_12
S1 0.0541(5) 0.0545(5) 0.0714(6) 0.0226(4) 0.0311(4) 0.0282(4)
O1 0.0823(16) 0.0512(13) 0.0722(14) 0.0087(10) 0.0353(12) 0.0274(12)
O2 0.0632(14) 0.0887(17) 0.120(2) 0.0514(15) 0.0479(14) 0.0459(13)
N1 0.0460(13) 0.0491(14) 0.0560(14) 0.0163(11) 0.0166(11) 0.0176(11)
N2 0.0588(15) 0.0462(13) 0.0623(15) 0.0197(11) 0.0258(12) 0.0273(12)
N3 0.0581(15) 0.0520(15) 0.0705(16) 0.0249(12) 0.0280(13) 0.0337(13)
N4 0.0549(15) 0.0493(14) 0.0656(16) 0.0229(12) 0.0283(12) 0.0276(12)
C1 0.0502(17) 0.0521(17) 0.0543(18) 0.0137(14) 0.0200(14) 0.0155(14)
C2 0.065(2) 0.072(2) 0.0533(18) 0.0229(16) 0.0220(16) 0.0336(18)
C3 0.076(2) 0.059(2) 0.0533(18) 0.0213(15) 0.0299(17) 0.0328(18)
C4 0.065(2) 0.0526(19) 0.073(2) 0.0239(16) 0.0257(18) 0.0149(16)
C5 0.0474(17) 0.0573(19) 0.0633(19) 0.0206(15) 0.0156(15) 0.0149(15)
C6 0.0472(16) 0.0522(17) 0.0542(17) 0.0151(13) 0.0233(14) 0.0202(14)
C7 0.106(3) 0.077(2) 0.081(2) 0.040(2) 0.038(2) 0.045(2)
C8 0.0485(16) 0.0442(15) 0.0436(15) 0.0122(12) 0.0169(12) 0.0227(13)
C9 0.0528(16) 0.0456(15) 0.0445(15) 0.0159(12) 0.0213(13) 0.0267(13)
C10 0.0654(19) 0.0512(17) 0.0487(16) 0.0196(13) 0.0257(14) 0.0354(15)
C11 0.086(2) 0.073(2) 0.091(3) 0.042(2) 0.041(2) 0.053(2)
C12 0.116(3) 0.107(3) 0.095(3) 0.047(2) 0.052(3) 0.086(3)
C13 0.149(4) 0.071(2) 0.071(2) 0.0404(19) 0.046(3) 0.073(3)
C14 0.122(3) 0.058(2) 0.084(3) 0.0373(19) 0.040(2) 0.048(2)
C15 0.084(2) 0.0506(19) 0.074(2) 0.0269(16) 0.0318(18) 0.0338(18)
C16 0.065(2) 0.096(3) 0.063(2) 0.009(2) 0.0097(18) 0.009(2)
C17 0.071(2) 0.082(2) 0.111(3) 0.039(2) 0.038(2) 0.055(2)

loop_
_atom_type_symbol
_atom_type_description
_atom_type_scat_dispersion_real
_atom_type_scat_dispersion_imag
_atom_type_scat_source
C C 0.0033 0.0016 'International Tables Vol C Tables 4.2.6.8 and 6.1.1.4'
H H 0.0000 0.0000 'International Tables Vol C Tables 4.2.6.8 and 6.1.1.4'
N N 0.0061 0.0033 'International Tables Vol C Tables 4.2.6.8 and 6.1.1.4'
O O 0.0106 0.0060 'International Tables Vol C Tables 4.2.6.8 and 6.1.1.4'
S S 0.1246 0.1234 'International Tables Vol C Tables 4.2.6.8 and 6.1.1.4'

loop_
_geom_angle_atom_site_label_1
_geom_angle_atom_site_label_2
_geom_angle_atom_site_label_3
_geom_angle
O1 S1 N1 106.25(12)
O1 S1 C6 109.28(14)
O2 S1 O1 120.45(14)
O2 S1 N1 105.13(14)
O2 S1 C6 107.54(14)
N1 S1 C6 107.50(12)
C8 N1 S1 118.03(18)
C8 N1 C16 116.6(2)
C16 N1 S1 117.9(2)
N3 N2 C8 103.1(2)
N2 N3 N4 115.6(2)
N2 N3 C17 122.3(2)
N4 N3 C17 122.1(2)
N3 N4 C9 104.2(2)
C2 C1 H1 120.6
C2 C1 C6 118.8(3)
C6 C1 H1 120.6
C1 C2 H2 118.9
C3 C2 C1 122.2(3)
C3 C2 H2 118.9
C2 C3 C4 118.1(3)
C2 C3 C7 121.2(3)
C4 C3 C7 120.6(3)
C3 C4 H4 119.5
C3 C4 C5 121.1(3)
C5 C4 H4 119.5
C4 C5 H5 120.2
C6 C5 C4 119.5(3)
C6 C5 H5 120.2
C1 C6 S1 120.0(2)
C5 C6 S1 119.7(2)
C5 C6 C1 120.3(3)
C3 C7 H7A 109.5
C3 C7 H7B 109.5
C3 C7 H7C 109.5
H7A C7 H7B 109.5
H7A C7 H7C 109.5
H7B C7 H7C 109.5
N2 C8 N1 120.9(2)
N2 C8 C9 109.7(2)
C9 C8 N1 129.3(2)
N4 C9 C8 107.3(2)
N4 C9 C10 120.9(2)
C8 C9 C10 131.8(3)
C11 C10 C9 122.6(3)
C11 C10 C15 117.9(3)
C15 C10 C9 119.4(3)
C10 C11 H11 119.9
C10 C11 C12 120.1(3)
C12 C11 H11 119.9
C11 C12 H12 120.0
C13 C12 C11 120.1(4)
C13 C12 H12 120.0
C12 C13 H13 119.9
C14 C13 C12 120.2(3)
C14 C13 H13 119.9
C13 C14 H14 120.1
C13 C14 C15 119.7(4)
C15 C14 H14 120.1
C10 C15 H15 119.0
C14 C15 C10 122.0(3)
C14 C15 H15 119.0
N1 C16 H16A 109.5
N1 C16 H16B 109.5
N1 C16 H16C 109.5
H16A C16 H16B 109.5
H16A C16 H16C 109.5
H16B C16 H16C 109.5
N3 C17 H17A 109.5
N3 C17 H17B 109.5
N3 C17 H17C 109.5
H17A C17 H17B 109.5
H17A C17 H17C 109.5
H17B C17 H17C 109.5

loop_
_geom_bond_atom_site_label_1
_geom_bond_atom_site_label_2
_geom_bond_distance
S1 O1 1.426(2)
S1 O2 1.420(2)
S1 N1 1.654(2)
S1 C6 1.758(3)
N1 C8 1.416(3)
N1 C16 1.456(4)
N2 N3 1.321(3)
N2 C8 1.333(3)
N3 N4 1.327(3)
N3 C17 1.448(4)
N4 C9 1.337(3)
C1 H1 0.9300
C1 C2 1.378(4)
C1 C6 1.384(4)
C2 H2 0.9300
C2 C3 1.377(4)
C3 C4 1.382(5)
C3 C7 1.515(4)
C4 H4 0.9300
C4 C5 1.383(4)
C5 H5 0.9300
C5 C6 1.383(4)
C7 H7A 0.9600
C7 H7B 0.9600
C7 H7C 0.9600
C8 C9 1.392(4)
C9 C10 1.473(4)
C10 C11 1.367(4)
C10 C15 1.387(4)
C11 H11 0.9300
C11 C12 1.403(4)
C12 H12 0.9300
C12 C13 1.365(5)
C13 H13 0.9300
C13 C14 1.357(5)
C14 H14 0.9300
C14 C15 1.366(4)
C15 H15 0.9300
C16 H16A 0.9600
C16 H16B 0.9600
C16 H16C 0.9600
C17 H17A 0.9600
C17 H17B 0.9600
C17 H17C 0.9600

loop_
_geom_torsion_atom_site_label_1
_geom_torsion_atom_site_label_2
_geom_torsion_atom_site_label_3
_geom_torsion_atom_site_label_4
_geom_torsion
S1 N1 C8 N2 82.4(3)
S1 N1 C8 C9 -101.6(3)
O1 S1 N1 C8 33.7(2)
O1 S1 N1 C16 -177.3(2)
O1 S1 C6 C1 -30.3(3)
O1 S1 C6 C5 151.0(2)
O2 S1 N1 C8 162.4(2)
O2 S1 N1 C16 -48.5(3)
O2 S1 C6 C1 -162.7(2)
O2 S1 C6 C5 18.6(3)
N1 S1 C6 C1 84.6(2)
N1 S1 C6 C5 -94.1(2)
N1 C8 C9 N4 -177.1(3)
N1 C8 C9 C10 3.7(5)
N2 N3 N4 C9 0.1(3)
N2 C8 C9 N4 -0.8(3)
N2 C8 C9 C10 -180.0(3)
N3 N2 C8 N1 177.5(2)
N3 N2 C8 C9 0.8(3)
N3 N4 C9 C8 0.4(3)
N3 N4 C9 C10 179.7(2)
N4 C9 C10 C11 -173.8(3)
N4 C9 C10 C15 3.5(4)
C1 C2 C3 C4 -0.1(4)
C1 C2 C3 C7 -179.9(3)
C2 C1 C6 S1 -179.4(2)
C2 C1 C6 C5 -0.8(4)
C2 C3 C4 C5 0.3(5)
C3 C4 C5 C6 -0.8(5)
C4 C5 C6 S1 179.7(2)
C4 C5 C6 C1 1.0(4)
C6 S1 N1 C8 -83.2(2)
C6 S1 N1 C16 65.8(3)
C6 C1 C2 C3 0.3(4)
C7 C3 C4 C5 -179.8(3)
C8 N2 N3 N4 -0.6(3)
C8 N2 N3 C17 177.9(3)
C8 C9 C10 C11 5.3(5)
C8 C9 C10 C15 -177.4(3)
C9 C10 C11 C12 176.3(3)
C9 C10 C15 C14 -176.7(3)
C10 C11 C12 C13 0.2(6)
C11 C10 C15 C14 0.7(5)
C11 C12 C13 C14 1.0(6)
C12 C13 C14 C15 -1.4(6)
C13 C14 C15 C10 0.5(5)
C15 C10 C11 C12 -1.0(5)
C16 N1 C8 N2 -67.0(3)
C16 N1 C8 C9 109.0(3)
C17 N3 N4 C9 -178.4(3)
